data_7062601
loop_
_publ_author_name
'Kumar M, Naveen'
'Lyngkhoi, Deikrisha Lyngdoh'
'Gaikwad, Sudhakar'
'Samanta, Debabrata'
'Khatua, Snehadrinarayan'
'Pramanik, Susnata'

_publ_section_title
;
 The effect of substituents on the aggregation-induced emission of
 9,10-phenanthraquinone-hydrazones
;
_journal_issue 32
_journal_name_full 'New Journal of Chemistry'
_journal_page_first 15066
_journal_page_last 15075
_journal_paper_doi 10.1039/D3NJ02198J
_journal_volume 47
_journal_year 2023
_chemical_formula_sum 'C22 H21 N3 O2'
_chemical_formula_weight 359.42
_space_group_crystal_system tetragonal
_space_group_IT_number 82
_space_group_name_Hall 'I -4'
_space_group_name_H-M_alt 'I -4'
_atom_sites_solution_hydrogens geom
_audit_creation_method SHELXL-2018/3
_audit_update_record
;
2023-07-08 deposited with the CCDC.	2023-07-17 downloaded from the CCDC.
;
_cell_angle_alpha 90
_cell_angle_beta 90
_cell_angle_gamma 90
_cell_formula_units_Z 8
_cell_length_a 26.8526(11)
_cell_length_b 26.8526(11)
_cell_length_c 5.0570(3)
_cell_measurement_reflns_used 3741
_cell_measurement_temperature 273(2)
_cell_measurement_theta_max 28.293
_cell_measurement_theta_min 2.933
_cell_volume 3646.4(3)
_computing_cell_refinement 'Bruker SAINT'
_computing_data_collection 'Bruker APEX3'
_computing_data_reduction 'Bruker SAINT'
_computing_molecular_graphics 'Ortep for Windows (Farrugia, 2012)'
_computing_publication_material 'WinGX publication routines (Farrugia, 2012)'
_computing_structure_refinement 'SHELXL-2018/3 (Sheldrick, 2018)'
_computing_structure_solution 'SHELXT 2018/2 (Sheldrick, 2018)'
_diffrn_ambient_temperature 273(2)
_diffrn_measured_fraction_theta_full 0.999
_diffrn_measured_fraction_theta_max 0.999
_diffrn_measurement_device_type 'Bruker D8 VENTURE Photon III detector'
_diffrn_measurement_method '\f and \w scans'
_diffrn_radiation_type MoK\a
_diffrn_radiation_wavelength 0.71073
_diffrn_reflns_av_R_equivalents 0.0523
_diffrn_reflns_av_unetI/netI 0.0720
_diffrn_reflns_Laue_measured_fraction_full 0.999
_diffrn_reflns_Laue_measured_fraction_max 0.999
_diffrn_reflns_limit_h_max 31
_diffrn_reflns_limit_h_min -31
_diffrn_reflns_limit_k_max 30
_diffrn_reflns_limit_k_min -31
_diffrn_reflns_limit_l_max 6
_diffrn_reflns_limit_l_min -6
_diffrn_reflns_number 8663
_diffrn_reflns_point_group_measured_fraction_full 0.998
_diffrn_reflns_point_group_measured_fraction_max 0.998
_diffrn_reflns_theta_full 24.990
_diffrn_reflns_theta_max 24.990
_diffrn_reflns_theta_min 2.145
_diffrn_source 'I\^A?S DIAMOND microfocus Mo tube'
_exptl_absorpt_coefficient_mu 0.086
_exptl_absorpt_correction_T_max 0.997
_exptl_absorpt_correction_T_min 0.954
_exptl_absorpt_correction_type multi-scan
_exptl_absorpt_process_details 'Bruker, SADABS'
_exptl_crystal_colour black
_exptl_crystal_density_diffrn 1.309
_exptl_crystal_description needle
_exptl_crystal_F_000 1520
_exptl_crystal_size_max 0.604
_exptl_crystal_size_mid 0.047
_exptl_crystal_size_min 0.039
_platon_squeeze_details
;
A highly disordered water molecule was found 
during refinement. Also, the locatedpositions 
did not show good convergence during refinement. 
Therefore, squeeze routine of PLATON was used to
remove scattering contribution from solvent molecules.
Squeeze results are appended to the cif. A total of 
~10 electrons are removed from asymmetric unit (Z = 8) 
which may correspond to one water molecule. The atoms removed 
through squeeze are shown in the unit cell contents.
;
_refine_diff_density_max 0.163
_refine_diff_density_min -0.185
_refine_diff_density_rms 0.037
_refine_ls_abs_structure_details
;
 Flack x determined using 641 quotients [(I+)-(I-)]/[(I+)+(I-)]
 (Parsons, Flack and Wagner, Acta Cryst. B69 (2013) 249-259).
;
_refine_ls_abs_structure_Flack 0.2(10)
_refine_ls_extinction_method none
_refine_ls_goodness_of_fit_ref 1.095
_refine_ls_hydrogen_treatment constr
_refine_ls_matrix_type full
_refine_ls_number_parameters 237
_refine_ls_number_reflns 3190
_refine_ls_number_restraints 0
_refine_ls_restrained_S_all 1.095
_refine_ls_R_factor_all 0.0988
_refine_ls_R_factor_gt 0.0681
_refine_ls_shift/su_max 0.000
_refine_ls_shift/su_mean 0.000
_refine_ls_structure_factor_coef Fsqd
_refine_ls_weighting_details 'w=1/[\s^2^(Fo^2^)+(0.0562P)^2^+1.2374P] where P=(Fo^2^+2Fc^2^)/3'
_refine_ls_weighting_scheme calc
_refine_ls_wR_factor_gt 0.1363
_refine_ls_wR_factor_ref 0.1502
_reflns_Friedel_coverage 0.774
_reflns_Friedel_fraction_full 0.997
_reflns_Friedel_fraction_max 0.997
_reflns_number_gt 2253
_reflns_number_total 3190
_reflns_threshold_expression 'I > 2\s(I)'
_cod_data_source_file d3nj02198j2.cif
_cod_data_source_block compound5
_cod_depositor_comments 'Adding full bibliography for 7062600--7062602.cif.'
_cod_original_cell_volume 3646.4(4)
_cod_database_code 7062601
_shelx_shelxl_version_number 2018/3
_shelx_space_group_comment
;
The symmetry employed for this shelxl refinement is uniquely defined
by the following loop, which should always be used as a source of
symmetry information in preference to the above space-group names.
They are only intended as comments.
;
_shelx_estimated_absorpt_t_min 0.950
_shelx_estimated_absorpt_t_max 0.997
_platon_squeeze_void_probe_radius 1.20

loop_
_space_group_symop_operation_xyz
'x, y, z'
'y, -x, -z'
'-y, x, -z'
'-x, -y, z'
'x+1/2, y+1/2, z+1/2'
'y+1/2, -x+1/2, -z+1/2'
'-y+1/2, x+1/2, -z+1/2'
'-x+1/2, -y+1/2, z+1/2'

loop_
_atom_site_label
_atom_site_type_symbol
_atom_site_fract_x
_atom_site_fract_y
_atom_site_fract_z
_atom_site_U_iso_or_equiv
_atom_site_adp_type
_atom_site_occupancy
_atom_site_site_symmetry_order
_atom_site_calc_flag
_atom_site_refinement_flags_posn
_atom_site_refinement_flags_adp
_atom_site_refinement_flags_occupancy
_atom_site_disorder_assembly
_atom_site_disorder_group
O1 O 0.22067(13) 0.59616(13) 1.0045(8) 0.0599(11) Uani 1 1 d . . . . .
N1 N 0.28586(15) 0.54075(15) 0.6704(9) 0.0423(11) Uani 1 1 d . . . . .
N2 N 0.23874(16) 0.53174(15) 0.6478(9) 0.0478(11) Uani 1 1 d . . . . .
H2 H 0.218013 0.547750 0.745675 0.057 Uiso 1 1 calc R U . . .
N3 N 0.16200(17) 0.39016(17) -0.0476(11) 0.0618(14) Uani 1 1 d . . . . .
C14 C 0.3254(3) 0.7034(2) 1.5742(12) 0.0644(18) Uani 1 1 d . . . . .
H14 H 0.338148 0.725294 1.699885 0.077 Uiso 1 1 calc R U . . .
C13 C 0.2746(3) 0.6977(2) 1.5523(14) 0.0649(18) Uani 1 1 d . . . . .
H13 H 0.253068 0.715377 1.661161 0.078 Uiso 1 1 calc R U . . .
C12 C 0.2565(2) 0.6650(2) 1.3650(12) 0.0545(15) Uani 1 1 d . . . . .
H12 H 0.222332 0.660865 1.346250 0.065 Uiso 1 1 calc R U . . .
C11 C 0.2889(2) 0.63798(18) 1.2034(11) 0.0446(13) Uani 1 1 d . . . . .
C10 C 0.26777(19) 0.60232(18) 1.0146(12) 0.0449(13) Uani 1 1 d . . . . .
C9 C 0.30064(18) 0.57461(18) 0.8482(11) 0.0387(12) Uani 1 1 d . . . . .
C1 C 0.22080(18) 0.49671(17) 0.4685(11) 0.0425(13) Uani 1 1 d . . . . .
C6 C 0.25104(18) 0.47276(17) 0.2883(10) 0.0402(13) Uani 1 1 d . . . . .
H6 H 0.284895 0.480023 0.283703 0.048 Uiso 1 1 calc R U . . .
C5 C 0.23177(18) 0.43840(18) 0.1160(11) 0.0449(14) Uani 1 1 d . . . . .
H5 H 0.252952 0.422859 -0.003870 0.054 Uiso 1 1 calc R U . . .
C4 C 0.18127(19) 0.42605(19) 0.1152(11) 0.0456(13) Uani 1 1 d . . . . .
C7 C 0.1093(2) 0.3792(2) -0.0487(16) 0.085(2) Uani 1 1 d . . . . .
H7A H 0.090898 0.409016 -0.086196 0.128 Uiso 1 1 calc R U . . .
H7B H 0.099597 0.366517 0.121266 0.128 Uiso 1 1 calc R U . . .
H7C H 0.102293 0.354672 -0.181949 0.128 Uiso 1 1 calc R U . . .
C2 C 0.17095(19) 0.48572(18) 0.4712(12) 0.0506(14) Uani 1 1 d . . . . .
H2A H 0.150319 0.501856 0.591479 0.061 Uiso 1 1 calc R U . . .
C3 C 0.1507(2) 0.4515(2) 0.3005(13) 0.0556(16) Uani 1 1 d . . . . .
H3 H 0.116771 0.444827 0.306437 0.067 Uiso 1 1 calc R U . . .
C15 C 0.3571(2) 0.6781(2) 1.4175(12) 0.0544(16) Uani 1 1 d . . . . .
H15 H 0.391140 0.683187 1.437926 0.065 Uiso 1 1 calc R U . . .
C16 C 0.3407(2) 0.64452(19) 1.2251(11) 0.0439(13) Uani 1 1 d . . . . .
C17 C 0.3740(2) 0.61773(19) 1.0468(11) 0.0464(14) Uani 1 1 d . . . . .
C18 C 0.4260(2) 0.6253(2) 1.0486(13) 0.0576(16) Uani 1 1 d . . . . .
H18 H 0.439614 0.647335 1.170554 0.069 Uiso 1 1 calc R U . . .
C19 C 0.4569(2) 0.6012(2) 0.8778(13) 0.0603(17) Uani 1 1 d . . . . .
H19 H 0.491122 0.606453 0.886116 0.072 Uiso 1 1 calc R U . . .
C20 C 0.4371(2) 0.5688(2) 0.6900(13) 0.0595(16) Uani 1 1 d . . . . .
H20 H 0.457958 0.553079 0.569252 0.071 Uiso 1 1 calc R U . . .
C21 C 0.38691(19) 0.55998(19) 0.6835(11) 0.0452(14) Uani 1 1 d . . . . .
H21 H 0.374007 0.537730 0.560278 0.054 Uiso 1 1 calc R U . . .
C22 C 0.35476(18) 0.58406(17) 0.8598(11) 0.0402(13) Uani 1 1 d . . . . .
C8 C 0.1934(2) 0.3640(2) -0.2296(13) 0.0616(18) Uani 1 1 d . . . . .
H8A H 0.218542 0.346197 -0.133487 0.092 Uiso 1 1 calc R U . . .
H8B H 0.208911 0.387383 -0.347157 0.092 Uiso 1 1 calc R U . . .
H8C H 0.173708 0.340922 -0.330053 0.092 Uiso 1 1 calc R U . . .

loop_
_atom_site_aniso_label
_atom_site_aniso_U_11
_atom_site_aniso_U_22
_atom_site_aniso_U_33
_atom_site_aniso_U_23
_atom_site_aniso_U_13
_atom_site_aniso_U_12
O1 0.045(2) 0.066(3) 0.069(3) -0.018(2) -0.007(2) 0.0029(18)
N1 0.043(3) 0.041(2) 0.043(3) 0.006(2) -0.007(2) -0.0092(19)
N2 0.047(3) 0.047(3) 0.050(3) -0.005(2) -0.010(2) 0.000(2)
N3 0.053(3) 0.062(3) 0.070(4) -0.026(3) 0.004(3) -0.013(2)
C14 0.101(6) 0.054(4) 0.039(4) -0.003(3) -0.010(4) -0.017(3)
C13 0.088(5) 0.057(4) 0.049(4) -0.003(3) 0.001(4) -0.002(3)
C12 0.061(4) 0.053(3) 0.049(4) -0.004(3) -0.001(3) -0.003(3)
C11 0.062(4) 0.037(3) 0.035(3) 0.005(2) -0.008(3) -0.005(3)
C10 0.046(3) 0.041(3) 0.047(3) 0.010(3) -0.011(3) -0.002(2)
C9 0.045(3) 0.039(3) 0.032(3) 0.005(3) -0.008(3) -0.004(2)
C1 0.048(3) 0.032(3) 0.047(3) 0.001(3) -0.007(3) -0.007(2)
C6 0.037(3) 0.043(3) 0.041(3) 0.008(3) -0.002(2) -0.002(2)
C5 0.042(3) 0.048(3) 0.044(3) 0.001(3) 0.006(3) -0.007(2)
C4 0.045(3) 0.043(3) 0.048(3) -0.004(3) -0.003(3) -0.003(2)
C7 0.059(4) 0.089(5) 0.107(6) -0.042(5) -0.016(4) -0.019(3)
C2 0.050(3) 0.045(3) 0.057(4) -0.010(3) -0.009(3) 0.001(2)
C3 0.042(3) 0.054(4) 0.071(4) -0.004(3) -0.002(3) -0.001(3)
C15 0.066(4) 0.053(4) 0.044(4) 0.000(3) -0.015(3) -0.016(3)
C16 0.057(3) 0.039(3) 0.036(3) 0.010(3) -0.005(3) -0.007(2)
C17 0.053(3) 0.044(3) 0.042(3) 0.012(3) -0.010(3) -0.015(3)
C18 0.057(4) 0.061(4) 0.054(4) 0.008(3) -0.015(3) -0.016(3)
C19 0.048(3) 0.071(4) 0.061(4) 0.001(4) -0.012(3) -0.010(3)
C20 0.049(4) 0.066(4) 0.064(4) 0.008(3) 0.002(3) 0.002(3)
C21 0.049(3) 0.042(3) 0.044(3) 0.004(3) -0.005(3) -0.001(2)
C22 0.048(3) 0.035(3) 0.038(3) 0.010(3) -0.014(3) 0.000(2)
C8 0.081(4) 0.051(4) 0.053(4) -0.009(3) -0.004(3) -0.005(3)

loop_
_atom_type_symbol
_atom_type_description
_atom_type_scat_dispersion_real
_atom_type_scat_dispersion_imag
_atom_type_scat_source
C C 0.0033 0.0016 'International Tables Vol C Tables 4.2.6.8 and 6.1.1.4'
H H 0.0000 0.0000 'International Tables Vol C Tables 4.2.6.8 and 6.1.1.4'
N N 0.0061 0.0033 'International Tables Vol C Tables 4.2.6.8 and 6.1.1.4'
O O 0.0106 0.0060 'International Tables Vol C Tables 4.2.6.8 and 6.1.1.4'

loop_
_geom_angle_atom_site_label_1
_geom_angle_atom_site_label_2
_geom_angle_atom_site_label_3
_geom_angle
_geom_angle_site_symmetry_1
_geom_angle_site_symmetry_3
_geom_angle_publ_flag
N2 N1 C9 118.5(4) . . ?
N1 N2 C1 121.5(4) . . ?
N1 N2 H2 119.3 . . ?
C1 N2 H2 119.3 . . ?
C4 N3 C8 120.6(4) . . ?
C4 N3 C7 121.1(5) . . ?
C8 N3 C7 118.3(5) . . ?
C15 C14 C13 121.4(6) . . ?
C15 C14 H14 119.3 . . ?
C13 C14 H14 119.3 . . ?
C14 C13 C12 118.4(6) . . ?
C14 C13 H13 120.8 . . ?
C12 C13 H13 120.8 . . ?
C13 C12 C11 120.8(6) . . ?
C13 C12 H12 119.6 . . ?
C11 C12 H12 119.6 . . ?
C12 C11 C16 120.3(5) . . ?
C12 C11 C10 118.6(5) . . ?
C16 C11 C10 121.0(5) . . ?
O1 C10 C9 121.4(5) . . ?
O1 C10 C11 119.6(5) . . ?
C9 C10 C11 119.0(5) . . ?
N1 C9 C10 124.5(4) . . ?
N1 C9 C22 115.8(5) . . ?
C10 C9 C22 119.7(5) . . ?
C2 C1 C6 118.8(5) . . ?
C2 C1 N2 118.5(5) . . ?
C6 C1 N2 122.8(4) . . ?
C5 C6 C1 120.8(4) . . ?
C5 C6 H6 119.6 . . ?
C1 C6 H6 119.6 . . ?
C6 C5 C4 121.9(5) . . ?
C6 C5 H5 119.1 . . ?
C4 C5 H5 119.1 . . ?
N3 C4 C5 122.4(5) . . ?
N3 C4 C3 121.1(5) . . ?
C5 C4 C3 116.4(5) . . ?
N3 C7 H7A 109.5 . . ?
N3 C7 H7B 109.5 . . ?
H7A C7 H7B 109.5 . . ?
N3 C7 H7C 109.5 . . ?
H7A C7 H7C 109.5 . . ?
H7B C7 H7C 109.5 . . ?
C1 C2 C3 121.6(6) . . ?
C1 C2 H2A 119.2 . . ?
C3 C2 H2A 119.2 . . ?
C2 C3 C4 120.6(5) . . ?
C2 C3 H3 119.7 . . ?
C4 C3 H3 119.7 . . ?
C14 C15 C16 122.4(6) . . ?
C14 C15 H15 118.8 . . ?
C16 C15 H15 118.8 . . ?
C15 C16 C11 116.6(5) . . ?
C15 C16 C17 123.7(5) . . ?
C11 C16 C17 119.7(5) . . ?
C22 C17 C18 117.4(5) . . ?
C22 C17 C16 120.5(5) . . ?
C18 C17 C16 122.1(5) . . ?
C19 C18 C17 122.1(5) . . ?
C19 C18 H18 118.9 . . ?
C17 C18 H18 118.9 . . ?
C18 C19 C20 119.7(6) . . ?
C18 C19 H19 120.1 . . ?
C20 C19 H19 120.1 . . ?
C21 C20 C19 120.0(6) . . ?
C21 C20 H20 120.0 . . ?
C19 C20 H20 120.0 . . ?
C20 C21 C22 120.8(5) . . ?
C20 C21 H21 119.6 . . ?
C22 C21 H21 119.6 . . ?
C21 C22 C17 119.9(5) . . ?
C21 C22 C9 120.2(5) . . ?
C17 C22 C9 119.9(5) . . ?
N3 C8 H8A 109.5 . . ?
N3 C8 H8B 109.5 . . ?
H8A C8 H8B 109.5 . . ?
N3 C8 H8C 109.5 . . ?
H8A C8 H8C 109.5 . . ?
H8B C8 H8C 109.5 . . ?

loop_
_geom_bond_atom_site_label_1
_geom_bond_atom_site_label_2
_geom_bond_distance
_geom_bond_site_symmetry_2
_geom_bond_publ_flag
O1 C10 1.277(5) . ?
N1 N2 1.293(5) . ?
N1 C9 1.339(6) . ?
N2 C1 1.393(6) . ?
N2 H2 0.8600 . ?
N3 C4 1.369(6) . ?
N3 C8 1.431(7) . ?
N3 C7 1.447(6) . ?
C14 C15 1.346(8) . ?
C14 C13 1.377(8) . ?
C14 H14 0.9300 . ?
C13 C12 1.380(8) . ?
C13 H13 0.9300 . ?
C12 C11 1.396(8) . ?
C12 H12 0.9300 . ?
C11 C16 1.405(7) . ?
C11 C10 1.467(7) . ?
C10 C9 1.428(7) . ?
C9 C22 1.476(6) . ?
C1 C2 1.371(6) . ?
C1 C6 1.379(7) . ?
C6 C5 1.371(7) . ?
C6 H6 0.9300 . ?
C5 C4 1.396(6) . ?
C5 H5 0.9300 . ?
C4 C3 1.420(8) . ?
C7 H7A 0.9600 . ?
C7 H7B 0.9600 . ?
C7 H7C 0.9600 . ?
C2 C3 1.373(7) . ?
C2 H2A 0.9300 . ?
C3 H3 0.9300 . ?
C15 C16 1.398(7) . ?
C15 H15 0.9300 . ?
C16 C17 1.460(7) . ?
C17 C22 1.406(7) . ?
C17 C18 1.412(7) . ?
C18 C19 1.360(8) . ?
C18 H18 0.9300 . ?
C19 C20 1.395(8) . ?
C19 H19 0.9300 . ?
C20 C21 1.368(7) . ?
C20 H20 0.9300 . ?
C21 C22 1.400(7) . ?
C21 H21 0.9300 . ?
C8 H8A 0.9600 . ?
C8 H8B 0.9600 . ?
C8 H8C 0.9600 . ?

loop_
_geom_torsion_atom_site_label_1
_geom_torsion_atom_site_label_2
_geom_torsion_atom_site_label_3
_geom_torsion_atom_site_label_4
_geom_torsion
_geom_torsion_site_symmetry_1
_geom_torsion_site_symmetry_2
_geom_torsion_site_symmetry_3
_geom_torsion_site_symmetry_4
_geom_torsion_publ_flag
C9 N1 N2 C1 -179.5(4) . . . . ?
C15 C14 C13 C12 0.2(9) . . . . ?
C14 C13 C12 C11 0.7(8) . . . . ?
C13 C12 C11 C16 -1.4(8) . . . . ?
C13 C12 C11 C10 177.7(5) . . . . ?
C12 C11 C10 O1 -1.0(7) . . . . ?
C16 C11 C10 O1 178.0(5) . . . . ?
C12 C11 C10 C9 179.9(5) . . . . ?
C16 C11 C10 C9 -1.0(7) . . . . ?
N2 N1 C9 C10 -0.8(7) . . . . ?
N2 N1 C9 C22 -178.6(4) . . . . ?
O1 C10 C9 N1 0.3(8) . . . . ?
C11 C10 C9 N1 179.3(5) . . . . ?
O1 C10 C9 C22 178.0(5) . . . . ?
C11 C10 C9 C22 -3.0(7) . . . . ?
N1 N2 C1 C2 174.2(5) . . . . ?
N1 N2 C1 C6 -6.0(7) . . . . ?
C2 C1 C6 C5 -0.4(7) . . . . ?
N2 C1 C6 C5 179.8(5) . . . . ?
C1 C6 C5 C4 -0.2(8) . . . . ?
C8 N3 C4 C5 -1.0(8) . . . . ?
C7 N3 C4 C5 -178.3(6) . . . . ?
C8 N3 C4 C3 -178.6(5) . . . . ?
C7 N3 C4 C3 4.1(9) . . . . ?
C6 C5 C4 N3 -176.9(5) . . . . ?
C6 C5 C4 C3 0.7(8) . . . . ?
C6 C1 C2 C3 0.3(8) . . . . ?
N2 C1 C2 C3 -179.8(5) . . . . ?
C1 C2 C3 C4 0.2(8) . . . . ?
N3 C4 C3 C2 177.0(5) . . . . ?
C5 C4 C3 C2 -0.8(8) . . . . ?
C13 C14 C15 C16 -0.3(9) . . . . ?
C14 C15 C16 C11 -0.4(8) . . . . ?
C14 C15 C16 C17 178.0(5) . . . . ?
C12 C11 C16 C15 1.2(7) . . . . ?
C10 C11 C16 C15 -177.8(5) . . . . ?
C12 C11 C16 C17 -177.3(5) . . . . ?
C10 C11 C16 C17 3.7(7) . . . . ?
C15 C16 C17 C22 179.3(5) . . . . ?
C11 C16 C17 C22 -2.3(7) . . . . ?
C15 C16 C17 C18 -2.4(8) . . . . ?
C11 C16 C17 C18 175.9(5) . . . . ?
C22 C17 C18 C19 0.0(8) . . . . ?
C16 C17 C18 C19 -178.3(5) . . . . ?
C17 C18 C19 C20 1.3(9) . . . . ?
C18 C19 C20 C21 -2.0(9) . . . . ?
C19 C20 C21 C22 1.4(8) . . . . ?
C20 C21 C22 C17 0.0(7) . . . . ?
C20 C21 C22 C9 179.3(5) . . . . ?
C18 C17 C22 C21 -0.7(7) . . . . ?
C16 C17 C22 C21 177.7(5) . . . . ?
C18 C17 C22 C9 180.0(4) . . . . ?
C16 C17 C22 C9 -1.7(7) . . . . ?
N1 C9 C22 C21 2.9(7) . . . . ?
C10 C9 C22 C21 -175.0(5) . . . . ?
N1 C9 C22 C17 -177.8(4) . . . . ?
C10 C9 C22 C17 4.3(7) . . . . ?

loop_
_platon_squeeze_void_nr
_platon_squeeze_void_average_x
_platon_squeeze_void_average_y
_platon_squeeze_void_average_z
_platon_squeeze_void_volume
_platon_squeeze_void_count_electrons
_platon_squeeze_void_content
1 0.000 0.000 0.500 8 0 ' '
2 0.000 0.500 0.580 154 40 ' '
3 0.500 1.000 0.454 154 40 ' '
4 0.500 0.500 0.000 8 0 ' '
